data_1535667
loop_
_publ_author_name
'Mueller, H.'
'Hoppe, R.'

_publ_section_title
;
 Zur Kristallstruktur von KGaO2 und NaGaO2(II)
;
_journal_name_full 'Zeitschrift fuer Anorganische und Allgemeine Chemie'
_journal_page_first 73
_journal_page_last 80
_journal_volume 611
_journal_year 1992
_chemical_formula_sum 'Ga Na O2'
_chemical_name_systematic 'Na Ga O2'
_space_group_IT_number 33
_symmetry_space_group_name_Hall 'P 2c -2n'
_symmetry_space_group_name_H-M 'P n a 21'
_cell_angle_alpha 90
_cell_angle_beta 90
_cell_angle_gamma 90
_cell_formula_units_Z 4
_cell_length_a 5.498
_cell_length_b 7.206
_cell_length_c 5.298
_cell_volume 209.899
_citation_journal_id_ASTM ZAACAB
_cod_data_source_file Mueller_ZAACAB_1992_105.cif
_cod_data_source_block Ga1Na1O2
_cod_original_cell_volume 209.8993
_cod_original_formula_sum 'Ga1 Na1 O2'
_cod_database_code 1535667

loop_
_symmetry_equiv_pos_as_xyz
x,y,z
-x,-y,z+1/2
-x+1/2,y+1/2,z+1/2
x+1/2,-y+1/2,z

loop_
_atom_site_label
_atom_site_type_symbol
_atom_site_fract_x
_atom_site_fract_y
_atom_site_fract_z
_atom_site_occupancy
_atom_site_U_iso_or_equiv
Na1 Na+1 0.5659 0.8769 0.0111 1 0.0
O1 O-2 0.3847 0.1649 0.08 1 0.0
O2 O-2 0.9636 0.9136 0.1584 1 0.0
Ga1 Ga+3 0.0633 0.126 0 1 0.0
